data_7039814
loop_
_publ_author_name
'Wang, Xiuli'
'Sun, Junjun'
'Lin, Hongyan'
'Chang, Zhihan'
'Wang, Xiang'
'Liu, Guocheng'

_publ_section_title
;
 A series of Anderson-type polyoxometalate-based metal-organic complexes:
 their pH-dependent electrochemical behaviour, and as electrocatalysts and
 photocatalysts.
;
_journal_issue 31
_journal_name_full 'Dalton transactions (Cambridge, England : 2003)'
_journal_page_first 12465
_journal_page_last 12478
_journal_paper_doi 10.1039/c6dt02216b
_journal_volume 45
_journal_year 2016
_chemical_formula_sum 'C7 H17 Cu Mo4 N2 O19'
_chemical_formula_weight 880.53
_space_group_crystal_system triclinic
_space_group_IT_number 2
_space_group_name_Hall '-P 1'
_space_group_name_H-M_alt 'P -1'
_symmetry_space_group_name_Hall '-P 1'
_symmetry_space_group_name_H-M 'P -1'
_atom_sites_solution_hydrogens geom
_atom_sites_solution_primary direct
_atom_sites_solution_secondary difmap
_audit_creation_method SHELXL-2014/7
_audit_update_record
;
2016-06-20 deposited with the CCDC.
2016-07-06 downloaded from the CCDC.
;
_cell_angle_alpha 99.444(4)
_cell_angle_beta 97.040(3)
_cell_angle_gamma 109.631(3)
_cell_formula_units_Z 2
_cell_length_a 7.7790(13)
_cell_length_b 10.2490(18)
_cell_length_c 14.418(2)
_cell_measurement_reflns_used 1622
_cell_measurement_temperature 296(2)
_cell_measurement_theta_max 27.3007
_cell_measurement_theta_min 2.3280
_cell_volume 1048.3(3)
_computing_cell_refinement 'Bruker XSCANS'
_computing_data_collection 'Bruker XSCANS'
_computing_data_reduction 'Bruker SHELXTL'
_computing_molecular_graphics 'Bruker SHELXTL'
_computing_publication_material 'Bruker SHELXTL'
_computing_structure_refinement 'SHELXL-2014/7 (Sheldrick, 2014)'
_computing_structure_solution 'Bruker SHELXTL'
_diffrn_ambient_temperature 296(2)
_diffrn_measured_fraction_theta_full 0.998
_diffrn_measured_fraction_theta_max 0.991
_diffrn_measurement_device_type 'Bruker P4'
_diffrn_measurement_method '\w scans'
_diffrn_radiation_type MoK\a
_diffrn_radiation_wavelength 0.71069
_diffrn_reflns_av_R_equivalents 0.0396
_diffrn_reflns_av_unetI/netI 0.0808
_diffrn_reflns_Laue_measured_fraction_full 0.998
_diffrn_reflns_Laue_measured_fraction_max 0.991
_diffrn_reflns_limit_h_max 10
_diffrn_reflns_limit_h_min -10
_diffrn_reflns_limit_k_max 13
_diffrn_reflns_limit_k_min -10
_diffrn_reflns_limit_l_max 17
_diffrn_reflns_limit_l_min -19
_diffrn_reflns_number 7796
_diffrn_reflns_point_group_measured_fraction_full 0.998
_diffrn_reflns_point_group_measured_fraction_max 0.991
_diffrn_reflns_theta_full 25.240
_diffrn_reflns_theta_max 28.346
_diffrn_reflns_theta_min 2.162
_diffrn_source 'sealed tube'
_exptl_absorpt_coefficient_mu 3.420
_exptl_absorpt_correction_T_max 0.540
_exptl_absorpt_correction_T_min 0.422
_exptl_absorpt_correction_type numerical
_exptl_absorpt_process_details 'ABSCOR by T.Higashi    8  March, 1995'
_exptl_crystal_colour BLUE
_exptl_crystal_density_diffrn 2.790
_exptl_crystal_density_method 'not measured'
_exptl_crystal_description BLOCK
_exptl_crystal_F_000 844
_exptl_crystal_size_max 0.280
_exptl_crystal_size_mid 0.220
_exptl_crystal_size_min 0.180
_refine_diff_density_max 1.472
_refine_diff_density_min -2.118
_refine_diff_density_rms 0.261
_refine_ls_extinction_method none
_refine_ls_goodness_of_fit_ref 0.995
_refine_ls_hydrogen_treatment constr
_refine_ls_matrix_type full
_refine_ls_number_parameters 298
_refine_ls_number_reflns 5198
_refine_ls_number_restraints 0
_refine_ls_restrained_S_all 0.995
_refine_ls_R_factor_all 0.0753
_refine_ls_R_factor_gt 0.0495
_refine_ls_shift/su_max 0.001
_refine_ls_shift/su_mean 0.000
_refine_ls_structure_factor_coef Fsqd
_refine_ls_weighting_details 'w=1/[\s^2^(Fo^2^)+(0.0649P)^2^] where P=(Fo^2^+2Fc^2^)/3'
_refine_ls_weighting_scheme calc
_refine_ls_wR_factor_gt 0.1151
_refine_ls_wR_factor_ref 0.1285
_reflns_Friedel_coverage 0.000
_reflns_number_gt 3879
_reflns_number_total 5243
_reflns_threshold_expression 'I > 2\s(I)'
_cod_data_source_file c6dt02216b2.cif
_cod_data_source_block complex2
_cod_depositor_comments 'Adding full bibliography for 7039813--7039819.cif.'
_cod_database_code 7039814
_shelx_shelxl_version_number 2014/7
_shelx_space_group_comment
;
The symmetry employed for this shelxl refinement is uniquely defined
by the following loop, which should always be used as a source of
symmetry information in preference to the above space-group names.
They are only intended as comments.
;
_shelx_estimated_absorpt_t_min 0.448
_shelx_estimated_absorpt_t_max 0.578

loop_
_space_group_symop_operation_xyz
'x, y, z'
'-x, -y, -z'

loop_
_atom_site_label
_atom_site_type_symbol
_atom_site_fract_x
_atom_site_fract_y
_atom_site_fract_z
_atom_site_U_iso_or_equiv
_atom_site_adp_type
_atom_site_occupancy
_atom_site_site_symmetry_order
_atom_site_calc_flag
_atom_site_refinement_flags_posn
_atom_site_refinement_flags_adp
Mo1 Mo 0.19278(8) 1.11914(6) 0.47585(4) 0.01353(14) Uani 1 1 d . .
Cu1 Cu 0.28953(14) 0.46579(11) 0.26724(7) 0.0268(2) Uani 1 1 d . .
O1 O 0.1225(6) 1.0394(5) 0.5842(3) 0.0154(10) Uani 1 1 d . .
N1 N 0.2378(9) 0.4569(7) 0.1254(5) 0.0283(15) Uani 1 1 d . .
O1W O 0.5551(8) 0.5830(6) 0.2766(4) 0.0350(14) Uani 1 1 d . .
H1WA H 0.4915 0.5154 0.2293 0.042 Uiso 1 1 d R U
H1WB H 0.5820 0.5466 0.3226 0.042 Uiso 1 1 d R U
C1 C 0.3090(11) 0.5709(8) 0.0892(6) 0.0273(17) Uani 1 1 d . .
H1A H 0.3783 0.6573 0.1312 0.033 Uiso 1 1 calc R U
Mo2 Mo 0.10727(8) 1.04684(7) 0.74297(4) 0.01555(15) Uani 1 1 d . .
O2 O 0.0412(7) 0.9982(6) 0.8439(3) 0.0247(12) Uani 1 1 d . .
O2W O 0.3691(10) 0.2793(7) 0.2504(5) 0.0483(19) Uani 1 1 d . .
H2WA H 0.3587 0.2138 0.2870 0.058 Uiso 1 1 d R U
H2WB H 0.4411 0.2570 0.2327 0.058 Uiso 1 1 d R U
C2 C 0.2842(11) 0.5662(8) -0.0076(5) 0.0241(16) Uani 1 1 d . .
N2 N 0.4494(19) 0.8150(9) 0.0113(7) 0.094(5) Uani 1 1 d . .
H2A H 0.4504 0.8159 0.0711 0.112 Uiso 1 1 calc R U
Mo3 Mo 0.24141(8) 0.86662(7) 0.57437(4) 0.01486(15) Uani 1 1 d . .
O3 O -0.0004(6) 1.1893(5) 0.7289(3) 0.0180(10) Uani 1 1 d . .
O3W O 0.3332(9) 0.4904(7) 0.4115(4) 0.0434(16) Uani 1 1 d . .
H3WA H 0.3126 0.5586 0.4414 0.052 Uiso 1 1 d R U
H3WB H 0.2373 0.4237 0.3986 0.052 Uiso 1 1 d R U
C3 C 0.1804(13) 0.4373(10) -0.0693(6) 0.039(2) Uani 1 1 d . .
H3A H 0.1635 0.4298 -0.1352 0.047 Uiso 1 1 calc R U
Mo4 Mo 0.26499(8) 0.88044(7) 0.30478(4) 0.01650(15) Uani 1 1 d . .
O4 O 0.0684(7) 1.2360(5) 0.4801(4) 0.0207(11) Uani 1 1 d . .
O4W O 0.0206(8) 0.3726(7) 0.2614(4) 0.0379(15) Uani 1 1 d . .
H4WA H -0.0106 0.2848 0.2617 0.045 Uiso 1 1 d R U
H4WB H -0.0264 0.4448 0.2617 0.045 Uiso 1 1 d R U
C4 C 0.3680(13) 0.6951(10) -0.0477(6) 0.035(2) Uani 1 1 d . .
O5 O 0.1817(6) 1.0716(5) 0.3414(3) 0.0166(10) Uani 1 1 d . .
C5 C 0.1355(12) 0.3329(9) 0.0672(6) 0.0324(19) Uani 1 1 d . .
H5A H 0.0852 0.2537 0.0925 0.039 Uiso 1 1 calc R U
O5W O 0.8610(11) 0.5443(9) 0.3525(6) 0.071(3) Uani 1 1 d . .
H50 H 0.8532 0.4938 0.3942 0.085 Uiso 1 1 d R U
H51 H 0.9105 0.6309 0.3819 0.085 Uiso 1 1 d R U
O6 O 0.4756(6) 0.9777(6) 0.6255(3) 0.0218(11) Uani 1 1 d . .
C6 C 0.541(3) 0.9512(13) -0.0143(11) 0.099(6) Uani 1 1 d . .
H6B H 0.6716 0.9895 0.0162 0.119 Uiso 1 1 calc R U
H6A H 0.5344 0.9358 -0.0831 0.119 Uiso 1 1 calc R U
O7 O 0.4149(7) 1.2284(6) 0.5183(4) 0.0236(11) Uani 1 1 d . .
C7 C 0.1025(14) 0.3204(10) -0.0324(6) 0.039(2) Uani 1 1 d . .
H7A H 0.0286 0.2338 -0.0730 0.047 Uiso 1 1 calc R U
O8 O 0.3186(8) 0.9177(6) 0.1987(4) 0.0276(12) Uani 1 1 d . .
O9 O 0.1492(6) 0.8719(5) 0.6910(3) 0.0163(10) Uani 1 1 d . .
O10 O 0.2407(7) 0.6992(6) 0.5496(4) 0.0269(12) Uani 1 1 d . .
O11 O 0.2332(6) 0.9184(5) 0.4550(3) 0.0158(10) Uani 1 1 d . .
O12 O 0.2903(8) 0.7230(6) 0.3077(4) 0.0272(12) Uani 1 1 d . .
O13 O 0.3652(13) 0.6810(9) -0.1333(5) 0.074(3) Uani 1 1 d . .
O14 O 0.3327(7) 1.1632(6) 0.7784(4) 0.0253(12) Uani 1 1 d . .

loop_
_atom_site_aniso_label
_atom_site_aniso_U_11
_atom_site_aniso_U_22
_atom_site_aniso_U_33
_atom_site_aniso_U_23
_atom_site_aniso_U_13
_atom_site_aniso_U_12
Mo1 0.0141(3) 0.0149(3) 0.0098(3) 0.0003(2) 0.0039(2) 0.0037(2)
Cu1 0.0322(5) 0.0244(5) 0.0224(5) 0.0069(4) 0.0071(4) 0.0070(4)
O1 0.017(2) 0.021(2) 0.009(2) 0.0011(19) 0.0050(18) 0.009(2)
N1 0.030(4) 0.019(3) 0.028(4) -0.001(3) 0.001(3) 0.003(3)
O1W 0.035(3) 0.022(3) 0.041(4) 0.008(3) -0.001(3) 0.003(3)
C1 0.034(4) 0.021(4) 0.022(4) 0.001(3) 0.006(3) 0.005(3)
Mo2 0.0153(3) 0.0176(3) 0.0119(3) 0.0004(2) 0.0027(2) 0.0049(2)
O2 0.034(3) 0.034(3) 0.010(2) 0.004(2) 0.008(2) 0.017(3)
O2W 0.066(5) 0.038(4) 0.065(5) 0.030(4) 0.043(4) 0.030(4)
C2 0.035(4) 0.015(3) 0.023(4) 0.001(3) 0.011(3) 0.010(3)
N2 0.209(14) 0.024(5) 0.033(5) 0.010(4) 0.056(7) 0.011(7)
Mo3 0.0150(3) 0.0186(3) 0.0122(3) 0.0031(2) 0.0051(2) 0.0069(2)
O3 0.019(2) 0.013(2) 0.019(2) -0.001(2) 0.004(2) 0.005(2)
O3W 0.065(5) 0.029(3) 0.027(3) 0.000(3) 0.007(3) 0.009(3)
C3 0.053(6) 0.043(5) 0.021(4) 0.000(4) 0.008(4) 0.020(5)
Mo4 0.0192(3) 0.0198(3) 0.0112(3) 0.0001(2) 0.0040(2) 0.0091(3)
O4 0.020(2) 0.023(3) 0.021(3) 0.005(2) 0.006(2) 0.009(2)
O4W 0.041(4) 0.031(3) 0.046(4) 0.016(3) 0.013(3) 0.013(3)
C4 0.051(5) 0.033(5) 0.027(4) 0.012(4) 0.020(4) 0.018(4)
O5 0.018(2) 0.019(3) 0.011(2) 0.000(2) 0.0030(19) 0.006(2)
C5 0.042(5) 0.026(4) 0.023(4) 0.002(4) 0.011(4) 0.005(4)
O5W 0.077(6) 0.051(5) 0.068(5) -0.024(4) -0.023(4) 0.032(5)
O6 0.014(2) 0.030(3) 0.018(3) 0.004(2) 0.005(2) 0.004(2)
C6 0.188(18) 0.042(7) 0.088(10) 0.041(8) 0.086(11) 0.033(9)
O7 0.018(2) 0.025(3) 0.022(3) 0.002(2) 0.005(2) 0.001(2)
C7 0.057(6) 0.028(5) 0.019(4) -0.010(4) 0.008(4) 0.006(4)
O8 0.034(3) 0.037(3) 0.013(3) 0.006(2) 0.004(2) 0.015(3)
O9 0.018(2) 0.019(2) 0.013(2) 0.002(2) 0.0061(19) 0.008(2)
O10 0.031(3) 0.024(3) 0.028(3) 0.008(2) 0.008(2) 0.013(3)
O11 0.020(2) 0.020(2) 0.008(2) -0.0006(19) 0.0066(19) 0.008(2)
O12 0.035(3) 0.026(3) 0.025(3) 0.003(2) 0.005(2) 0.019(3)
O13 0.112(7) 0.061(5) 0.027(4) 0.013(4) 0.024(4) -0.001(5)
O14 0.015(2) 0.026(3) 0.027(3) 0.001(2) 0.002(2) 0.002(2)

loop_
_atom_type_symbol
_atom_type_description
_atom_type_scat_dispersion_real
_atom_type_scat_dispersion_imag
_atom_type_scat_source
C C 0.0033 0.0016 'International Tables Vol C Tables 4.2.6.8 and 6.1.1.4'
H H 0.0000 0.0000 'International Tables Vol C Tables 4.2.6.8 and 6.1.1.4'
N N 0.0061 0.0033 'International Tables Vol C Tables 4.2.6.8 and 6.1.1.4'
O O 0.0106 0.0060 'International Tables Vol C Tables 4.2.6.8 and 6.1.1.4'
Cu Cu 0.3201 1.2651 'International Tables Vol C Tables 4.2.6.8 and 6.1.1.4'
Mo Mo -1.6832 0.6857 'International Tables Vol C Tables 4.2.6.8 and 6.1.1.4'

loop_
_geom_angle_atom_site_label_1
_geom_angle_atom_site_label_2
_geom_angle_atom_site_label_3
_geom_angle
_geom_angle_site_symmetry_1
_geom_angle_site_symmetry_3
O7 Mo1 O4 103.5(3) . .
O7 Mo1 O5 103.4(2) . .
O4 Mo1 O5 100.0(2) . .
O7 Mo1 O1 102.8(2) . .
O4 Mo1 O1 98.6(2) . .
O5 Mo1 O1 143.2(2) . .
O7 Mo1 O11 99.0(2) . .
O4 Mo1 O11 157.4(2) . .
O5 Mo1 O11 76.77(19) . .
O1 Mo1 O11 73.97(19) . .
O7 Mo1 O1 179.2(2) . 2_576
O4 Mo1 O1 77.3(2) . 2_576
O5 Mo1 O1 76.62(18) . 2_576
O1 Mo1 O1 76.83(19) . 2_576
O11 Mo1 O1 80.24(17) . 2_576
O4W Cu1 O1W 172.6(2) . .
O4W Cu1 N1 89.2(3) . .
O1W Cu1 N1 90.9(3) . .
O4W Cu1 O3W 89.7(3) . .
O1W Cu1 O3W 89.6(3) . .
N1 Cu1 O3W 174.6(3) . .
O4W Cu1 O2W 99.6(2) . .
O1W Cu1 O2W 87.8(2) . .
N1 Cu1 O2W 94.2(3) . .
O3W Cu1 O2W 91.2(3) . .
Mo1 O1 Mo3 101.89(19) . .
Mo1 O1 Mo2 155.0(3) . .
Mo3 O1 Mo2 92.87(17) . .
Mo1 O1 Mo1 103.17(19) . 2_576
Mo3 O1 Mo1 94.86(18) . 2_576
Mo2 O1 Mo1 95.45(16) . 2_576
C5 N1 C1 119.9(7) . .
C5 N1 Cu1 118.5(6) . .
C1 N1 Cu1 121.6(6) . .
N1 C1 C2 122.8(8) . .
O2 Mo2 O14 105.5(3) . .
O2 Mo2 O3 102.5(2) . .
O14 Mo2 O3 95.9(2) . .
O2 Mo2 O9 96.1(2) . .
O14 Mo2 O9 100.0(2) . .
O3 Mo2 O9 151.3(2) . .
O2 Mo2 O5 91.2(2) . 2_576
O14 Mo2 O5 162.2(2) . 2_576
O3 Mo2 O5 74.11(19) . 2_576
O9 Mo2 O5 83.90(19) . 2_576
O2 Mo2 O1 160.8(2) . .
O14 Mo2 O1 91.7(2) . .
O3 Mo2 O1 83.70(18) . .
O9 Mo2 O1 72.14(18) . .
O5 Mo2 O1 72.85(17) 2_576 .
C1 C2 C3 118.0(7) . .
C1 C2 C4 122.4(7) . .
C3 C2 C4 119.6(7) . .
C4 N2 C6 125.7(10) . .
O10 Mo3 O6 105.8(2) . .
O10 Mo3 O11 104.3(2) . .
O6 Mo3 O11 97.4(2) . .
O10 Mo3 O9 101.7(2) . .
O6 Mo3 O9 96.7(2) . .
O11 Mo3 O9 145.5(2) . .
O10 Mo3 O1 157.2(2) . .
O6 Mo3 O1 97.0(2) . .
O11 Mo3 O1 72.84(18) . .
O9 Mo3 O1 74.37(18) . .
O10 Mo3 O4 85.2(2) . 2_576
O6 Mo3 O4 168.7(2) . 2_576
O11 Mo3 O4 81.75(19) . 2_576
O9 Mo3 O4 78.37(19) . 2_576
O1 Mo3 O4 72.00(18) . 2_576
Mo4 O3 Mo2 115.3(2) 2_576 .
C7 C3 C2 119.4(8) . .
O12 Mo4 O8 105.5(3) . .
O12 Mo4 O3 97.8(2) . 2_576
O8 Mo4 O3 99.5(2) . 2_576
O12 Mo4 O6 101.3(2) . 2_676
O8 Mo4 O6 89.6(2) . 2_676
O3 Mo4 O6 155.7(2) 2_576 2_676
O12 Mo4 O11 93.5(2) . .
O8 Mo4 O11 158.7(2) . .
O3 Mo4 O11 87.19(19) 2_576 .
O6 Mo4 O11 77.03(18) 2_676 .
O12 Mo4 O5 160.8(2) . .
O8 Mo4 O5 93.1(2) . .
O3 Mo4 O5 74.03(18) 2_576 .
O6 Mo4 O5 83.11(19) 2_676 .
O11 Mo4 O5 69.17(17) . .
Mo1 O4 Mo3 115.8(3) . 2_576
O13 C4 N2 122.4(9) . .
O13 C4 C2 119.5(9) . .
N2 C4 C2 117.9(8) . .
Mo1 O5 Mo2 113.6(2) . 2_576
Mo1 O5 Mo4 109.7(2) . .
Mo2 O5 Mo4 92.21(18) 2_576 .
N1 C5 C7 120.5(8) . .
Mo3 O6 Mo4 173.5(3) . 2_676
C6 C6 N2 111.4(14) 2_675 .
C3 C7 C5 119.4(8) . .
Mo3 O9 Mo2 116.2(2) . .
Mo3 O11 Mo1 106.9(2) . .
Mo3 O11 Mo4 149.7(3) . .
Mo1 O11 Mo4 103.19(19) . .

loop_
_geom_bond_atom_site_label_1
_geom_bond_atom_site_label_2
_geom_bond_distance
_geom_bond_site_symmetry_2
Mo1 O7 1.682(5) .
Mo1 O4 1.772(5) .
Mo1 O5 1.904(5) .
Mo1 O1 1.933(5) .
Mo1 O11 2.163(5) .
Mo1 O1 2.397(5) 2_576
Cu1 O4W 1.970(6) .
Cu1 O1W 1.985(6) .
Cu1 N1 2.017(7) .
Cu1 O3W 2.026(6) .
Cu1 O2W 2.185(6) .
O1 Mo3 2.250(5) .
O1 Mo2 2.296(4) .
O1 Mo1 2.397(5) 2_576
N1 C5 1.326(10) .
N1 C1 1.334(10) .
C1 C2 1.376(11) .
Mo2 O2 1.697(5) .
Mo2 O14 1.712(5) .
Mo2 O3 1.937(5) .
Mo2 O9 1.973(5) .
Mo2 O5 2.240(5) 2_576
C2 C3 1.382(11) .
C2 C4 1.506(11) .
N2 C4 1.279(12) .
N2 C6 1.469(13) .
Mo3 O10 1.692(5) .
Mo3 O6 1.777(5) .
Mo3 O11 1.883(5) .
Mo3 O9 1.907(5) .
Mo3 O4 2.257(5) 2_576
O3 Mo4 1.907(5) 2_576
C3 C7 1.373(13) .
Mo4 O12 1.696(5) .
Mo4 O8 1.703(5) .
Mo4 O3 1.907(5) 2_576
Mo4 O6 2.061(5) 2_676
Mo4 O11 2.196(4) .
Mo4 O5 2.266(5) .
O4 Mo3 2.257(5) 2_576
C4 O13 1.216(11) .
O5 Mo2 2.240(5) 2_576
C5 C7 1.404(11) .
O6 Mo4 2.062(5) 2_676
C6 C6 1.40(3) 2_675
